data_2003352
loop_
_publ_author_name
'Baker, P. K.'
'Harris, S. D.'
'Durrant, M. C.'
'Hughes, D. L.'
'Richards, R. L.'

_publ_section_title
;
 Preparation and Structural Characterization of the Charge-Transfer
 Complex (12[ane]S~4~.I~2~)~{\\infty ~} (12[ane]S~4~ =
 1,4,7,10-Tetrathiacyclododecane)
;
_journal_issue 4
_journal_name_full 'Acta Crystallographica Section C'
_journal_page_first 697
_journal_page_last 700
_journal_paper_doi 10.1107/S0108270194010267
_journal_volume 51
_journal_year 1995
_chemical_compound_source 'recrystallized from CH~2~Cl~2~'
_chemical_formula_moiety 'C8 H16 S4 , I2'
_chemical_formula_sum 'C8 H16 I2 S4'
_chemical_formula_weight 494.3
_space_group_IT_number 14
_symmetry_cell_setting monoclinic
_symmetry_space_group_name_Hall '-P 2yab'
_symmetry_space_group_name_H-M 'P 1 21/a 1'
_atom_type_scat_source IntTabIV
_cell_angle_alpha 90
_cell_angle_beta 97.430(9)
_cell_angle_gamma 90
_cell_formula_units_Z 2
_cell_length_a 9.475(1)
_cell_length_b 8.570(1)
_cell_length_c 9.194(1)
_cell_measurement_reflns_used 25
_cell_measurement_temperature 293
_cell_measurement_theta_max 11
_cell_measurement_theta_min 10
_cell_volume 740.29(14)
_diffrn_measurement_device 'Enraf-Nonius CAD-4'
_diffrn_measurement_method \w-\q
_diffrn_radiation_type MoK\a
_diffrn_radiation_wavelength 0.71069
_diffrn_reflns_av_R_equivalents 0.047
_diffrn_reflns_limit_h_max 10
_diffrn_reflns_limit_h_min -10
_diffrn_reflns_limit_k_max 9
_diffrn_reflns_limit_k_min 0
_diffrn_reflns_limit_l_max 9
_diffrn_reflns_limit_l_min 0
_diffrn_reflns_number 1119
_diffrn_reflns_theta_max 22.5
_diffrn_standards_decay_% -14.8
_diffrn_standards_interval_time 166
_diffrn_standards_number 2
_exptl_absorpt_coefficient_mu 4.72
_exptl_absorpt_correction_T_max 1.00
_exptl_absorpt_correction_T_min 0.82
_exptl_absorpt_correction_type empirical
_exptl_crystal_colour 'very dark brown'
_exptl_crystal_density_diffrn 2.217
_exptl_crystal_description 'small almost-square plates'
_exptl_crystal_size_max 0.24
_exptl_crystal_size_mid 0.21
_exptl_crystal_size_min 0.05
_refine_diff_density_max 0.57
_refine_diff_density_min -1.07
_refine_ls_extinction_method none
_refine_ls_goodness_of_fit_obs 0.66
_refine_ls_hydrogen_treatment refU
_refine_ls_number_parameters 90
_refine_ls_number_reflns '863 [I>\s(I)]'
_refine_ls_R_factor_obs 0.047
_refine_ls_shift/esd_max 0.017
_refine_ls_structure_factor_coef F
_refine_ls_weighting_details 'w = 1/[\s^2^(F)+0.002F^2^]'
_refine_ls_weighting_scheme calc
_refine_ls_wR_factor_obs 0.061
_reflns_number_observed 750
_reflns_number_total 961
_reflns_observed_criterion I>2\s(I)
_cod_data_source_file hu1090.cif
_cod_data_source_block hu1090a
_cod_depositor_comments
;
The following automatic conversions were performed:

'_refine_ls_weighting_scheme' value '1/[\s^2^(F)+0.002F^2^]' was
changed to 'calc'. New tag '_refine_ls_weighting_details' was
created. The value of the new tag was set to 'w =
1/[\s^2^(F)+0.002F^2^]'.

Automatic conversion script
Id: cif_fix_values 3143 2015-03-26 13:38:13Z robertas 
;
_cod_original_cell_volume 740.3
_cod_original_sg_symbol_H-M 'P 21/a'
_cod_database_code 2003352

loop_
_symmetry_equiv_pos_as_xyz
x,y,z
1/2+x,1/2-y,z
-x,-y,-z
1/2-x,1/2+y,-z

loop_
_atom_site_label
_atom_site_occupancy
_atom_site_fract_x
_atom_site_fract_y
_atom_site_fract_z
_atom_site_U_iso_or_equiv
S(1) 1 .4705(3) .0832(3) .1645(3) .059(1)
C(2) 0.85(3) .4799(13) -.1141(14) .2498(15) .053(5)
C(3) 0.85(3) .6200(13) -.1559(17) .3271(14) .063(5)
C(2x) 0.15(3) .587(5) -.035(6) .266(5) .019(16)
C(3x) 0.15(3) .498(5) -.199(6) .324(6) .018(16)
S(4) 1 .6128(3) -.3310(3) .4319(3) .056(1)
C(5) 0.65(3) .5221(16) -.268(2) .5863(19) .058(7)
C(6) 0.65(3) .6240(18) -.189(2) .696(2) .060(7)
C(5x) 0.35(3) .644(3) -.220(3) .614(3) .029(8)
C(6x) 0.35(3) .494(3) -.201(3) .673(3) .032(9)
I(7) 1 .14402(8) .01665(9) .03457(8) .0654(3)
H(2)a 0.85(3) .4545 -.1914 .1722 .113(56)
H(2)b 0.85(3) .4107 -.1184 .3202 .073(39)
H(3)a 0.85(3) .6864 -.1711 .2550 .156(80)
H(3)b 0.85(3) .6538 -.0705 .3935 .077(43)
H(5)a 0.65(3) .4834 -.3593 .6317 .128(85)
H(5)b 0.65(3) .4444 -.1968 .5504 .008(25)
H(6)a 0.65(3) .6902 -.2652 .7462 .011(25)
H(6)b 0.65(3) .6773 -.1119 .6460 .038(35)

loop_
_geom_angle_atom_site_label_1
_geom_angle_atom_site_label_2
_geom_angle_atom_site_label_3
_geom_angle_site_symmetry_1
_geom_angle_site_symmetry_3
_geom_angle
_geom_angle_publ_flag
S(1) C(2) C(3) . . 114.6(9) yes
C(2) C(3) S(4) . . 111.8(9) yes
C(3) S(4) C(5) . . 103.0(7) yes
S(4) C(5) C(6) . . 109.6(12) yes
C(5) C(6) S(1) . 3_656 111.1(12) yes
C(6) S(1) C(2) 3_656 . 98.6(7) yes
C(6) S(1) C(2x) 3_656 . 104.3(17) yes
C(6x) S(1) C(2) 3_656 . 99.6(9) yes
S(1) C(2x) C(3x) . . 110(3) yes
C(2x) C(3x) S(4) . . 113(3) yes
C(3x) S(4) C(5x) . . 100.7(16) yes
S(4) C(5x) C(6x) . . 108.0(17) yes
C(5x) C(6x) S(1) . 3_656 105.2(18) yes
C(6x) S(1) C(2x) 3_656 . 80.7(18) yes
C(3) S(4) C(5x) . . 92.4(9) yes
C(3x) S(4) C(5) . . 86.1(16) yes
S(1) I(7) I(7) . 3 170.50(10) yes
C(2) S(1) I(7) . . 89.2(4) yes
C(6) S(1) I(7) 3_656 . 79.6(6) yes
C(2x) S(1) I(7) . . 128.8(16) yes
C(6x) S(1) I(7) 3_656 . 118.5(8) yes

loop_
_geom_bond_atom_site_label_1
_geom_bond_atom_site_label_2
_geom_bond_site_symmetry_2
_geom_bond_distance
_geom_bond_publ_flag
S(1) C(2) . 1.861(13) yes
C(2) C(3) . 1.467(18) yes
C(3) S(4) . 1.789(14) yes
S(4) C(5) . 1.833(18) yes
C(5) C(6) . 1.47(3) yes
C(6) S(1) 3_656 1.887(19) yes
S(1) C(2x) . 1.69(5) yes
C(2x) C(3x) . 1.75(7) yes
C(3x) S(4) . 1.78(6) yes
S(4) C(5x) . 1.91(3) yes
C(5x) C(6x) . 1.60(4) yes
C(6x) S(1) 3_656 1.80(3) yes
I(7) I(7) 3 2.7360(10) yes
S(1) I(7) . 3.220(3) yes

loop_
_geom_torsion_atom_site_label_1
_geom_torsion_atom_site_label_2
_geom_torsion_atom_site_label_3
_geom_torsion_atom_site_label_4
_geom_torsion_site_symmetry_1
_geom_torsion_site_symmetry_3
_geom_torsion_site_symmetry_4
_geom_torsion
_geom_torsion_publ_flag
S(1) C(2) C(3) S(4) . . . 169.9(6) yes
C(2) C(3) S(4) C(5) . . . -73.0(11) yes
C(3) S(4) C(5) C(6) . . . -79.9(13) yes
S(4) C(5) C(6) S(1) . . 3_656 167.4(9) yes
C(5) C(6) S(1) C(2) . 3_656 3_656 -95.3(13) yes
C(6) S(1) C(2) C(3) 3_656 . . -103.1(11) yes
S(1) C(2x) C(3x) S(4) . . . -180(3) yes
C(2) C(3) S(4) C(5x) . . . -109.7(12) yes
C(2x) C(3x) S(4) C(5) . . . 110(3) yes
C(2x) C(3x) S(4) C(5x) . . . 75(3) yes
C(3) S(4) C(5x) C(6x) . . . 101.1(17) yes
C(3x) S(4) C(5) C(6) . . . -116(2) yes
C(3x) S(4) C(5x) C(6x) . . . 62(2) yes
S(4) C(5x) C(6x) S(1) . . 3_656 -175.5(12) yes
C(5) C(6x) S(1) C(2x) . 3_656 3_656 -51(6) yes
C(5x) C(6x) S(1) C(2) . 3_656 3_656 84.1(16) yes
C(5x) C(6x) S(1) C(2x) . 3_656 3_656 119(2) yes
C(6) S(1) C(2x) C(3x) 3_656 . . 78(3) yes
C(6x) S(1) C(2) C(3) 3_656 . . -63.7(13) yes
C(6x) S(1) C(2x) C(3x) 3_656 . . 109(3) yes
